data_1519946
loop_
_publ_author_name
'Vishe, Mahesh'
'Hrdina, Radim'
'Poblador-Bahamonde, Amalia I.'
'Besnard, C\'eline'
'Gu\'en\'ee, Laure'
'B\"urgi, Thomas'
'Lacour, J\'er\^ome'

_publ_section_title
;
 Remote stereoselective deconjugation of \a,\b-unsaturated esters by
 simple amidation reactions
;
_journal_issue 8
_journal_name_full 'Chem. Sci.'
_journal_page_first 4923
_journal_paper_doi 10.1039/C5SC01118C
_journal_volume 6
_journal_year 2015
_chemical_formula_moiety 'C32 H30 F12 N2 O8, H2 O'
_chemical_formula_sum 'C32 H32 F12 N2 O9'
_chemical_formula_weight 816.60
_chemical_name_systematic
;
 ? 
;
_space_group_crystal_system monoclinic
_space_group_IT_number 14
_space_group_name_Hall '-P 2ybc'
_space_group_name_H-M_alt 'P 1 21/c 1'
_symmetry_space_group_name_Hall '-P 2ybc'
_symmetry_space_group_name_H-M 'P 1 21/c 1'
_atom_sites_solution_hydrogens geom
_atom_sites_solution_primary direct
_atom_sites_solution_secondary difmap
_audit_creation_date 2013-02-01
_audit_creation_method
;
  Olex2 1.1
  (compiled 2011.11.01 svn.r2039, GUI svn.r3906)
;
_audit_update_record
;
2014-11-19 deposited with the CCDC.
2015-05-22 downloaded from the CCDC.
;
_cell_angle_alpha 90.00
_cell_angle_beta 108.787(4)
_cell_angle_gamma 90.00
_cell_formula_units_Z 4
_cell_length_a 11.9175(4)
_cell_length_b 19.0210(5)
_cell_length_c 17.2260(6)
_cell_measurement_reflns_used 7290
_cell_measurement_temperature 119.9(3)
_cell_measurement_theta_max 28.1559
_cell_measurement_theta_min 3.2065
_cell_volume 3696.8(2)
_computing_cell_refinement
;
CrysAlisPro, Agilent Technologies,
Version 1.171.36.21 (release 14-08-2012 CrysAlis171 .NET)
(compiled Sep 14 2012,17:21:16)
;
_computing_data_collection
;
CrysAlisPro, Agilent Technologies,
Version 1.171.36.21 (release 14-08-2012 CrysAlis171 .NET)
(compiled Sep 14 2012,17:21:16)
;
_computing_data_reduction
;
CrysAlisPro, Agilent Technologies,
Version 1.171.36.21 (release 14-08-2012 CrysAlis171 .NET)
(compiled Sep 14 2012,17:21:16)
;
_computing_molecular_graphics
;
O. V. Dolomanov, L. J. Bourhis, R. J. Gildea, J. A. K. Howard and H. Puschmann,
OLEX2: a complete structure solution, refinement and analysis program.
J. Appl. Cryst. (2009). 42, 339-341.
;
_computing_publication_material
;
O. V. Dolomanov, L. J. Bourhis, R. J. Gildea, J. A. K. Howard and H. Puschmann,
OLEX2: a complete structure solution, refinement and analysis program.
J. Appl. Cryst. (2009). 42, 339-341.
;
_computing_structure_refinement
;
XL, G.M. Sheldrick, Acta Cryst.
(2008). A64, 112-122
;
_computing_structure_solution 'SHELXS-97 (Sheldrick, 2008)'
_diffrn_ambient_temperature 119.9(3)
_diffrn_detector_area_resol_mean 10.4679
_diffrn_measured_fraction_theta_full 0.9969
_diffrn_measured_fraction_theta_max 0.9734
_diffrn_measurement_details
;
  1 omega  -96.00  -70.00   1.0000   75.0000
omega____ theta____ kappa____ phi______ frames
    -      -11.2297 -178.0000 -150.0000 26

  2 omega  -80.00  -30.00   1.0000   75.0000
omega____ theta____ kappa____ phi______ frames
    -       12.1672    0.0000  150.0000 50

  3 omega   23.00  103.00   1.0000   75.0000
omega____ theta____ kappa____ phi______ frames
    -       12.1672    0.0000  150.0000 80

  4 omega  -10.00   45.00   1.0000   75.0000
omega____ theta____ kappa____ phi______ frames
    -       12.1672   57.0000  -90.0000 55
;
_diffrn_measurement_device_type 'SuperNova, Dual, Cu at zero, Atlas'
_diffrn_measurement_method '\w scans'
_diffrn_orient_matrix_UB_11 0.0517431000
_diffrn_orient_matrix_UB_12 0.0004817000
_diffrn_orient_matrix_UB_13 0.0348747000
_diffrn_orient_matrix_UB_21 -0.0104853000
_diffrn_orient_matrix_UB_22 -0.0354461000
_diffrn_orient_matrix_UB_23 0.0085228000
_diffrn_orient_matrix_UB_31 0.0341137000
_diffrn_orient_matrix_UB_32 -0.0115616000
_diffrn_orient_matrix_UB_33 -0.0245450000
_diffrn_radiation_monochromator mirror
_diffrn_radiation_type 'Mo K\a'
_diffrn_radiation_wavelength 0.7107
_diffrn_reflns_av_R_equivalents 0.0267
_diffrn_reflns_av_unetI/netI 0.0356
_diffrn_reflns_limit_h_max 15
_diffrn_reflns_limit_h_min -15
_diffrn_reflns_limit_k_max 24
_diffrn_reflns_limit_k_min -20
_diffrn_reflns_limit_l_max 21
_diffrn_reflns_limit_l_min -20
_diffrn_reflns_number 17106
_diffrn_reflns_theta_full 25.50
_diffrn_reflns_theta_max 28.22
_diffrn_reflns_theta_min 3.29
_diffrn_source 'SuperNova (Mo) X-ray Source'
_exptl_absorpt_coefficient_mu 0.145
_exptl_absorpt_correction_T_max 1.00000
_exptl_absorpt_correction_T_min 0.97230
_exptl_absorpt_correction_type multi-scan
_exptl_absorpt_process_details
;
CrysAlisPro, Agilent Technologies,
Version 1.171.36.21 (release 14-08-2012 CrysAlis171 .NET)
(compiled Sep 14 2012,17:21:16)
Empirical absorption correction using spherical harmonics,
 implemented in SCALE3 ABSPACK scaling algorithm.
;
_exptl_crystal_colour orange
_exptl_crystal_colour_primary orange
_exptl_crystal_density_diffrn 1.467
_exptl_crystal_density_method 'not measured'
_exptl_crystal_description block
_exptl_crystal_F_000 1672
_exptl_crystal_size_max 0.265
_exptl_crystal_size_mid 0.213
_exptl_crystal_size_min 0.115
_refine_diff_density_max 0.616
_refine_diff_density_min -0.450
_refine_diff_density_rms 0.052
_refine_ls_extinction_method none
_refine_ls_goodness_of_fit_ref 1.022
_refine_ls_hydrogen_treatment mixed
_refine_ls_matrix_type full
_refine_ls_number_parameters 519
_refine_ls_number_reflns 7663
_refine_ls_number_restraints 36
_refine_ls_restrained_S_all 1.032
_refine_ls_R_factor_all 0.0679
_refine_ls_R_factor_gt 0.0505
_refine_ls_shift/su_max 0.000
_refine_ls_shift/su_mean 0.000
_refine_ls_structure_factor_coef Fsqd
_refine_ls_weighting_details 'calc w=1/[\s^2^(Fo^2^)+(0.0558P)^2^+2.7422P] where P=(Fo^2^+2Fc^2^)/3'
_refine_ls_weighting_scheme calc
_refine_ls_wR_factor_gt 0.1211
_refine_ls_wR_factor_ref 0.1330
_reflns_number_gt 5916
_reflns_number_total 7663
_reflns_threshold_expression >2sigma(I)
_cod_data_source_file c5sc01118c2.cif
_cod_data_source_block macrocycle_4a
_cod_depositor_comments 'Adding full bibliography for 1519944--1519947.cif.'
_cod_database_code 1519946
_chemical_oxdiff_formula 'C32 H30 F12 N2 O8'
_reflns_odcompleteness_completeness 99.69
_reflns_odcompleteness_iscentric 1
_reflns_odcompleteness_theta 24.97

loop_
_space_group_symop_id
_space_group_symop_operation_xyz
1 'x, y, z'
2 '-x, y+1/2, -z+1/2'
3 '-x, -y, -z'
4 'x, -y-1/2, z-1/2'

loop_
_atom_site_label
_atom_site_type_symbol
_atom_site_fract_x
_atom_site_fract_y
_atom_site_fract_z
_atom_site_U_iso_or_equiv
_atom_site_adp_type
_atom_site_occupancy
_atom_site_symmetry_multiplicity
_atom_site_calc_flag
_atom_site_refinement_flags
_atom_site_disorder_assembly
_atom_site_disorder_group
O15 O 0.32706(12) 0.39428(7) 0.01873(8) 0.0231(3) Uani 1 1 d . . .
OW1 O 0.51931(13) 0.32148(8) 0.15001(10) 0.0236(3) Uani 1 1 d . . .
HW1A H 0.491(2) 0.3243(13) 0.1883(17) 0.035 Uiso 1 1 d . . .
HW1B H 0.466(2) 0.3400(14) 0.1110(17) 0.035 Uiso 1 1 d . . .
O18 O 0.34284(11) 0.24289(7) 0.00849(8) 0.0217(3) Uani 1 1 d . . .
O9 O 0.58325(13) 0.43306(7) 0.28512(8) 0.0253(3) Uani 1 1 d . . .
O6 O 0.40998(13) 0.32337(7) 0.27720(8) 0.0271(3) Uani 1 1 d . . .
O35 O 0.44034(12) 0.07120(7) 0.04096(9) 0.0276(3) Uani 1 1 d . . .
O12 O 0.47678(12) 0.49250(7) 0.12785(8) 0.0235(3) Uani 1 1 d . . .
O3 O 0.33572(12) 0.20849(8) 0.16629(8) 0.0252(3) Uani 1 1 d . . .
F48 F 0.88885(12) 0.27840(8) 0.29800(9) 0.0440(4) Uani 1 1 d . . .
O22 O 0.78491(13) 0.53650(8) 0.22490(10) 0.0310(3) Uani 1 1 d . . .
N36 N 0.53352(14) 0.17253(9) 0.09916(10) 0.0224(4) Uani 1 1 d . . .
H36 H 0.525(2) 0.2146(13) 0.1116(14) 0.027 Uiso 1 1 d . . .
F50 F 0.97282(13) 0.18478(9) 0.35797(8) 0.0482(4) Uani 1 1 d . . .
F31 F 0.75661(16) 0.28933(9) -0.09253(9) 0.0566(4) Uani 1 1 d . . .
N23 N 0.71981(16) 0.42327(9) 0.19372(11) 0.0269(4) Uani 1 1 d . . .
H23 H 0.663(2) 0.3964(13) 0.1904(15) 0.032 Uiso 1 1 d . . .
F49 F 1.03231(13) 0.23208(10) 0.26567(10) 0.0628(5) Uani 1 1 d . . .
C34 C 0.43781(16) 0.13345(10) 0.05711(11) 0.0196(4) Uani 1 1 d . . .
C2 C 0.26420(18) 0.17370(11) 0.09899(13) 0.0248(4) Uani 1 1 d . . .
C24 C 0.79394(18) 0.40133(11) 0.14909(13) 0.0266(4) Uani 1 1 d . . .
C37 C 0.65165(17) 0.14907(11) 0.13040(12) 0.0218(4) Uani 1 1 d . . .
C16 C 0.2676(2) 0.35317(11) -0.05149(13) 0.0306(5) Uani 1 1 d . . .
H16A H 0.3183 0.3470 -0.0852 0.037 Uiso 1 1 calc R . .
H16B H 0.1959 0.3770 -0.0840 0.037 Uiso 1 1 calc R . .
F52 F 1.10025(17) 0.45128(12) 0.04143(14) 0.0621(8) Uani 0.811(5) 1 d PDU A 2
C29 C 0.75396(19) 0.34710(11) 0.09254(13) 0.0264(4) Uani 1 1 d . . .
H29 H 0.6809 0.3263 0.0860 0.032 Uiso 1 1 calc R . .
C1 C 0.32019(17) 0.17357(10) 0.03164(12) 0.0212(4) Uani 1 1 d . . .
H1 H 0.2656 0.1503 -0.0166 0.025 Uiso 1 1 calc R . .
C21 C 0.71760(18) 0.48839(11) 0.22584(12) 0.0251(4) Uani 1 1 d . . .
C46 C 0.84951(18) 0.17286(11) 0.22082(12) 0.0264(4) Uani 1 1 d . . .
C41 C 0.73071(17) 0.19087(11) 0.19012(12) 0.0235(4) Uani 1 1 d . . .
H41 H 0.7035 0.2309 0.2093 0.028 Uiso 1 1 calc R . .
C5 C 0.3804(2) 0.25592(11) 0.30108(13) 0.0337(5) Uani 1 1 d . . .
H5A H 0.3511 0.2611 0.3472 0.040 Uiso 1 1 calc R . .
H5B H 0.4508 0.2267 0.3184 0.040 Uiso 1 1 calc R . .
C38 C 0.69272(18) 0.08846(11) 0.10321(14) 0.0291(5) Uani 1 1 d . . .
H38 H 0.6411 0.0597 0.0641 0.035 Uiso 1 1 calc R . .
C13 C 0.37005(19) 0.51325(11) 0.06579(13) 0.0288(5) Uani 1 1 d . . .
H13A H 0.3782 0.5607 0.0478 0.035 Uiso 1 1 calc R . .
H13B H 0.3045 0.5125 0.0876 0.035 Uiso 1 1 calc R . .
F45 F 0.81015(19) -0.05251(9) 0.12868(15) 0.0871(7) Uani 1 1 d . . .
C10 C 0.61573(18) 0.49951(10) 0.26082(13) 0.0248(4) Uani 1 1 d . . .
H10 H 0.6427 0.5303 0.3089 0.030 Uiso 1 1 calc R . .
C11 C 0.51271(18) 0.53386(10) 0.19663(12) 0.0237(4) Uani 1 1 d . . .
C4 C 0.2881(2) 0.22098(12) 0.23179(14) 0.0321(5) Uani 1 1 d . . .
H4A H 0.2647 0.1768 0.2501 0.039 Uiso 1 1 calc R . .
H4B H 0.2186 0.2508 0.2127 0.039 Uiso 1 1 calc R . .
C7 C 0.4662(2) 0.36606(12) 0.34713(13) 0.0323(5) Uani 1 1 d . . .
H7A H 0.5406 0.3447 0.3793 0.039 Uiso 1 1 calc R . .
H7B H 0.4158 0.3695 0.3814 0.039 Uiso 1 1 calc R . .
C17 C 0.23702(19) 0.28286(11) -0.02443(15) 0.0325(5) Uani 1 1 d . . .
H17A H 0.1985 0.2890 0.0169 0.039 Uiso 1 1 calc R . .
H17B H 0.1828 0.2582 -0.0707 0.039 Uiso 1 1 calc R . .
C8 C 0.4888(2) 0.43784(11) 0.31995(14) 0.0310(5) Uani 1 1 d . . .
H8A H 0.4177 0.4558 0.2794 0.037 Uiso 1 1 calc R . .
H8B H 0.5109 0.4698 0.3663 0.037 Uiso 1 1 calc R . .
F44 F 0.82244(17) 0.00256(11) 0.02549(14) 0.0792(6) Uani 1 1 d . . .
C47 C 0.93434(19) 0.21745(13) 0.28466(14) 0.0337(5) Uani 1 1 d . . .
F33 F 0.67667(18) 0.23905(11) -0.01444(11) 0.0778(7) Uani 1 1 d . . .
C40 C 0.89216(19) 0.11276(12) 0.19404(14) 0.0327(5) Uani 1 1 d . . .
H40 H 0.9719 0.1006 0.2148 0.039 Uiso 1 1 calc R . .
C14 C 0.3460(2) 0.46376(11) -0.00484(13) 0.0296(5) Uani 1 1 d . . .
H14A H 0.2765 0.4794 -0.0486 0.036 Uiso 1 1 calc R . .
H14B H 0.4127 0.4639 -0.0255 0.036 Uiso 1 1 calc R . .
C20 C 0.4638(2) 0.59401(12) 0.20808(15) 0.0323(5) Uani 1 1 d . . .
H20A H 0.3986 0.6118 0.1670 0.039 Uiso 1 1 calc R . .
H20B H 0.4948 0.6184 0.2572 0.039 Uiso 1 1 calc R . .
C39 C 0.81283(19) 0.07155(12) 0.13574(15) 0.0351(5) Uani 1 1 d . . .
C25 C 0.90332(19) 0.43215(13) 0.15840(16) 0.0367(5) Uani 1 1 d . . .
H25 H 0.9322 0.4678 0.1966 0.044 Uiso 1 1 calc R . .
F56 F 1.1007(3) 0.50404(17) 0.1518(3) 0.1097(19) Uani 0.811(5) 1 d PDU A 2
F43 F 0.97259(14) -0.00099(11) 0.13429(17) 0.1031(9) Uani 1 1 d . . .
F32 F 0.8545(2) 0.21470(10) -0.00618(13) 0.0890(7) Uani 1 1 d . . .
C28 C 0.8222(2) 0.32389(12) 0.04593(14) 0.0323(5) Uani 1 1 d . . .
C30 C 0.7785(2) 0.26652(13) -0.01555(15) 0.0387(6) Uani 1 1 d . . .
C26 C 0.9688(2) 0.40876(14) 0.10956(19) 0.0447(6) Uani 1 1 d . A .
C19 C 0.1605(2) 0.14421(14) 0.09108(16) 0.0413(6) Uani 1 1 d . . .
H19A H 0.1295 0.1460 0.1342 0.050 Uiso 1 1 calc R . .
H19B H 0.1187 0.1217 0.0424 0.050 Uiso 1 1 calc R . .
C27 C 0.9305(2) 0.35511(14) 0.05382(17) 0.0431(6) Uani 1 1 d . . .
H27 H 0.9761 0.3401 0.0222 0.052 Uiso 1 1 calc R . .
C42 C 0.8552(2) 0.00597(16) 0.1066(2) 0.0575(8) Uani 1 1 d . . .
F54 F 1.17682(18) 0.40235(17) 0.1546(2) 0.0851(11) Uani 0.811(5) 1 d PDU A 2
C51 C 1.0868(3) 0.44269(19) 0.1185(3) 0.0692(10) Uani 1 1 d DU . .
F55 F 1.1526(16) 0.4377(11) 0.2097(9) 0.134(5) Uiso 0.189(5) 1 d PD A 1
F57 F 1.085(2) 0.5098(9) 0.1186(16) 0.134(5) Uiso 0.189(5) 1 d PD A 1
F53 F 1.1659(16) 0.4081(10) 0.1057(13) 0.134(5) Uiso 0.189(5) 1 d PD A 1

loop_
_atom_site_aniso_label
_atom_site_aniso_U_11
_atom_site_aniso_U_22
_atom_site_aniso_U_33
_atom_site_aniso_U_23
_atom_site_aniso_U_13
_atom_site_aniso_U_12
O15 0.0258(7) 0.0217(7) 0.0206(7) 0.0006(5) 0.0057(6) -0.0010(6)
OW1 0.0228(7) 0.0266(8) 0.0221(7) -0.0024(6) 0.0083(6) -0.0002(6)
O18 0.0191(7) 0.0211(7) 0.0225(7) 0.0007(5) 0.0036(5) 0.0024(6)
O9 0.0295(8) 0.0221(7) 0.0257(7) 0.0000(6) 0.0108(6) -0.0004(6)
O6 0.0388(8) 0.0241(7) 0.0218(7) -0.0003(6) 0.0143(6) -0.0039(6)
O35 0.0223(7) 0.0209(7) 0.0361(8) -0.0006(6) 0.0045(6) 0.0002(6)
O12 0.0227(7) 0.0224(7) 0.0241(7) -0.0021(6) 0.0058(6) 0.0014(6)
O3 0.0240(7) 0.0312(8) 0.0238(7) -0.0041(6) 0.0123(6) -0.0044(6)
F48 0.0399(8) 0.0391(8) 0.0446(8) -0.0119(6) 0.0017(6) -0.0065(6)
O22 0.0280(8) 0.0262(8) 0.0399(9) -0.0030(7) 0.0125(7) -0.0046(7)
N36 0.0190(8) 0.0211(8) 0.0264(9) -0.0026(7) 0.0064(7) 0.0010(7)
F50 0.0394(8) 0.0624(10) 0.0315(7) 0.0000(7) -0.0042(6) 0.0028(7)
F31 0.0752(11) 0.0637(11) 0.0361(8) 0.0012(7) 0.0248(8) 0.0028(9)
N23 0.0224(9) 0.0234(9) 0.0368(10) -0.0017(8) 0.0122(8) -0.0016(7)
F49 0.0382(8) 0.0970(14) 0.0613(10) -0.0349(10) 0.0272(8) -0.0374(9)
C34 0.0187(9) 0.0230(10) 0.0170(9) 0.0025(7) 0.0055(7) 0.0000(8)
C2 0.0223(10) 0.0241(10) 0.0288(11) -0.0012(8) 0.0092(8) 0.0000(8)
C24 0.0240(10) 0.0241(10) 0.0333(11) 0.0040(9) 0.0114(9) 0.0042(9)
C37 0.0177(9) 0.0246(10) 0.0225(10) 0.0024(8) 0.0057(8) -0.0006(8)
C16 0.0317(11) 0.0254(11) 0.0268(11) -0.0007(9) -0.0016(9) 0.0038(9)
F52 0.0409(12) 0.0790(16) 0.0774(16) 0.0042(12) 0.0343(11) -0.0111(10)
C29 0.0257(10) 0.0241(10) 0.0310(11) 0.0044(9) 0.0112(9) 0.0019(9)
C1 0.0191(9) 0.0206(10) 0.0222(10) -0.0028(8) 0.0043(8) -0.0013(8)
C21 0.0225(10) 0.0249(10) 0.0251(10) -0.0004(8) 0.0040(8) -0.0002(9)
C46 0.0223(10) 0.0312(11) 0.0238(10) 0.0025(9) 0.0051(8) -0.0035(9)
C41 0.0233(10) 0.0245(10) 0.0242(10) 0.0000(8) 0.0097(8) -0.0009(8)
C5 0.0574(15) 0.0238(11) 0.0277(11) -0.0002(9) 0.0247(11) -0.0047(10)
C38 0.0216(10) 0.0278(11) 0.0350(12) -0.0039(9) 0.0052(9) 0.0003(9)
C13 0.0255(10) 0.0216(10) 0.0353(12) 0.0057(9) 0.0043(9) -0.0002(9)
F45 0.0812(14) 0.0334(10) 0.1286(19) -0.0200(11) 0.0085(13) 0.0104(9)
C10 0.0277(10) 0.0208(10) 0.0256(10) -0.0032(8) 0.0083(8) -0.0022(8)
C11 0.0257(10) 0.0220(10) 0.0262(10) -0.0016(8) 0.0124(8) -0.0038(8)
C4 0.0422(13) 0.0287(11) 0.0367(12) -0.0022(9) 0.0284(11) -0.0052(10)
C7 0.0471(14) 0.0315(12) 0.0216(10) -0.0029(9) 0.0155(10) -0.0057(10)
C17 0.0207(10) 0.0249(11) 0.0415(13) -0.0022(9) -0.0046(9) 0.0031(9)
C8 0.0423(13) 0.0261(11) 0.0313(12) -0.0050(9) 0.0213(10) -0.0019(10)
F44 0.0609(11) 0.0827(14) 0.0957(16) -0.0451(12) 0.0276(11) 0.0129(10)
C47 0.0240(11) 0.0440(14) 0.0321(12) -0.0040(10) 0.0079(9) -0.0056(10)
F33 0.0987(15) 0.0875(14) 0.0687(12) -0.0452(11) 0.0567(11) -0.0556(12)
C40 0.0184(10) 0.0346(12) 0.0408(13) 0.0005(10) 0.0035(9) 0.0013(9)
C14 0.0314(11) 0.0286(11) 0.0261(11) 0.0067(9) 0.0054(9) -0.0069(9)
C20 0.0347(12) 0.0262(11) 0.0356(12) -0.0035(9) 0.0108(10) 0.0019(10)
C39 0.0233(11) 0.0308(12) 0.0479(14) -0.0059(10) 0.0068(10) 0.0026(9)
C25 0.0247(11) 0.0312(12) 0.0546(15) -0.0058(11) 0.0134(11) -0.0008(10)
F56 0.079(2) 0.099(2) 0.192(5) -0.095(3) 0.101(3) -0.0686(18)
F43 0.0265(8) 0.0860(15) 0.170(2) -0.0746(15) -0.0062(11) 0.0198(9)
F32 0.1052(16) 0.0522(11) 0.0800(13) -0.0248(10) -0.0112(12) 0.0396(11)
C28 0.0353(12) 0.0282(11) 0.0374(12) 0.0054(9) 0.0172(10) 0.0042(10)
C30 0.0483(14) 0.0377(13) 0.0358(13) -0.0015(10) 0.0218(11) 0.0021(11)
C26 0.0289(12) 0.0409(14) 0.0708(18) -0.0072(13) 0.0253(13) -0.0019(11)
C19 0.0316(12) 0.0480(15) 0.0495(15) -0.0145(12) 0.0206(11) -0.0125(11)
C27 0.0390(13) 0.0414(14) 0.0595(17) -0.0028(12) 0.0306(13) 0.0032(11)
C42 0.0288(13) 0.0495(17) 0.081(2) -0.0291(16) -0.0005(14) 0.0074(12)
F54 0.0215(10) 0.127(2) 0.095(2) 0.0310(19) 0.0019(11) -0.0026(12)
C51 0.0452(17) 0.067(2) 0.110(3) -0.025(2) 0.045(2) -0.0078(16)

loop_
_atom_type_symbol
_atom_type_description
_atom_type_scat_dispersion_real
_atom_type_scat_dispersion_imag
_atom_type_scat_source
C C 0.0033 0.0016 'International Tables Vol C Tables 4.2.6.8 and 6.1.1.4'
H H 0.0000 0.0000 'International Tables Vol C Tables 4.2.6.8 and 6.1.1.4'
F F 0.0171 0.0103 'International Tables Vol C Tables 4.2.6.8 and 6.1.1.4'
N N 0.0061 0.0033 'International Tables Vol C Tables 4.2.6.8 and 6.1.1.4'
O O 0.0106 0.0060 'International Tables Vol C Tables 4.2.6.8 and 6.1.1.4'

loop_
_geom_angle_atom_site_label_1
_geom_angle_atom_site_label_2
_geom_angle_atom_site_label_3
_geom_angle
C14 O15 C16 110.46(15)
C17 O18 C1 112.41(15)
C10 O9 C8 112.94(15)
C5 O6 C7 111.16(15)
C11 O12 C13 116.30(15)
C2 O3 C4 116.72(16)
C34 N36 C37 126.49(18)
C21 N23 C24 126.13(19)
O35 C34 N36 125.10(18)
O35 C34 C1 120.42(17)
N36 C34 C1 114.46(17)
O3 C2 C1 110.02(16)
C19 C2 O3 126.8(2)
C19 C2 C1 123.2(2)
C29 C24 N23 117.89(19)
C25 C24 N23 122.8(2)
C25 C24 C29 119.31(19)
C41 C37 N36 117.06(18)
C38 C37 N36 123.42(18)
C38 C37 C41 119.49(18)
O15 C16 C17 109.28(17)
C28 C29 C24 120.6(2)
O18 C1 C34 107.60(15)
O18 C1 C2 112.47(15)
C2 C1 C34 111.73(16)
O22 C21 N23 125.34(19)
O22 C21 C10 120.57(18)
N23 C21 C10 114.00(17)
C41 C46 C47 120.42(19)
C41 C46 C40 121.00(19)
C40 C46 C47 118.57(19)
C46 C41 C37 120.27(19)
O6 C5 C4 110.91(18)
C37 C38 C39 118.8(2)
O12 C13 C14 109.07(17)
O9 C10 C21 108.52(16)
O9 C10 C11 111.43(16)
C11 C10 C21 109.36(16)
O12 C11 C10 109.78(16)
C20 C11 O12 126.4(2)
C20 C11 C10 123.80(19)
O3 C4 C5 109.00(17)
O6 C7 C8 109.75(17)
O18 C17 C16 109.09(17)
O9 C8 C7 108.47(17)
F48 C47 F50 105.92(18)
F48 C47 F49 107.3(2)
F48 C47 C46 113.87(18)
F50 C47 C46 111.89(19)
F49 C47 F50 105.32(18)
F49 C47 C46 111.99(18)
C39 C40 C46 118.10(19)
O15 C14 C13 111.12(17)
C38 C39 C42 118.2(2)
C40 C39 C38 122.3(2)
C40 C39 C42 119.5(2)
C24 C25 C26 118.9(2)
C29 C28 C30 120.5(2)
C29 C28 C27 120.5(2)
C27 C28 C30 118.9(2)
F31 C30 C28 112.2(2)
F33 C30 F31 104.7(2)
F33 C30 C28 112.89(19)
F32 C30 F31 105.8(2)
F32 C30 F33 107.5(2)
F32 C30 C28 113.1(2)
C25 C26 C51 119.1(2)
C27 C26 C25 122.3(2)
C27 C26 C51 118.5(2)
C26 C27 C28 118.4(2)
F45 C42 C39 112.8(3)
F44 C42 F45 104.4(2)
F44 C42 C39 112.2(3)
F44 C42 F43 107.0(3)
F43 C42 F45 106.6(3)
F43 C42 C39 113.2(2)
F52 C51 C26 110.0(3)
F56 C51 F52 106.3(3)
F56 C51 C26 114.5(3)
F56 C51 F54 110.7(4)
C26 C51 F55 103.5(8)
F54 C51 F52 101.2(3)
F54 C51 C26 113.2(3)
F57 C51 C26 114.3(13)
F57 C51 F55 93.7(13)
F53 C51 F56 124.8(10)
F53 C51 C26 119.8(10)
F53 C51 F55 88.9(11)
F53 C51 F57 123.5(16)

loop_
_geom_bond_atom_site_label_1
_geom_bond_atom_site_label_2
_geom_bond_distance
O15 C16 1.423(2)
O15 C14 1.422(2)
O18 C1 1.428(2)
O18 C17 1.424(2)
O9 C10 1.424(2)
O9 C8 1.439(2)
O6 C5 1.426(2)
O6 C7 1.428(3)
O35 C34 1.219(2)
O12 C13 1.429(2)
O12 C11 1.371(2)
O3 C2 1.368(2)
O3 C4 1.437(2)
F48 C47 1.331(3)
O22 C21 1.220(2)
N36 C34 1.359(3)
N36 C37 1.408(3)
F50 C47 1.348(3)
F31 C30 1.339(3)
N23 C24 1.408(3)
N23 C21 1.360(3)
F49 C47 1.339(3)
C34 C1 1.531(3)
C2 C1 1.513(3)
C2 C19 1.324(3)
C24 C29 1.393(3)
C24 C25 1.391(3)
C37 C41 1.398(3)
C37 C38 1.391(3)
C16 C17 1.500(3)
F52 C51 1.397(4)
C29 C28 1.386(3)
C21 C10 1.534(3)
C46 C41 1.385(3)
C46 C47 1.495(3)
C46 C40 1.389(3)
C5 C4 1.493(3)
C38 C39 1.396(3)
C13 C14 1.491(3)
F45 C42 1.342(4)
C10 C11 1.511(3)
C11 C20 1.327(3)
C7 C8 1.496(3)
F44 C42 1.326(4)
F33 C30 1.327(3)
C40 C39 1.380(3)
C39 C42 1.492(3)
C25 C26 1.392(3)
F56 C51 1.287(4)
F43 C42 1.331(3)
F32 C30 1.313(3)
C28 C30 1.493(3)
C28 C27 1.388(3)
C26 C27 1.375(4)
C26 C51 1.509(4)
F54 C51 1.303(4)
C51 F55 1.517(14)
C51 F57 1.276(16)
C51 F53 1.227(14)

loop_
_geom_hbond_atom_site_label_D
_geom_hbond_atom_site_label_H
_geom_hbond_atom_site_label_A
_geom_hbond_distance_DH
_geom_hbond_distance_HA
_geom_hbond_distance_DA
_geom_hbond_angle_DHA
OW1 HW1A O6 0.83(3) 2.06(3) 2.888(2) 174(2)
N36 H36 OW1 0.84(2) 2.15(3) 2.986(2) 175(2)
N23 H23 OW1 0.84(3) 2.16(3) 2.978(2) 165(2)
